data_7051209
loop_
_publ_author_name
'Banciu, Mircea D.'
'Castellano, Eduardo E.'
'Ellena, Javier'
'Haiduc, Ionel'
'Draghici, Constantin'
'Balaban, Alexandru T.'

_publ_section_title
;
 Serendipitous, one-pot formation of 2,3,7-triphenylcyclopenta[c]pyran
 from 1,2-diphenylethanedione
 (\^a&#x20AC;&#x0153;benzil\^a&#x20AC;&#157;) and cyclopentadiene
;
_journal_issue 11
_journal_name_full 'New Journal of Chemistry'
_journal_page_first 1472
_journal_paper_doi 10.1039/b105878a
_journal_volume 25
_journal_year 2001
_chemical_formula_sum 'C26 H18 O'
_chemical_formula_weight 346.40
_chemical_name_systematic
;
2,3,7-Triphenylcyclopenta[c]pyran
;
_space_group_IT_number 2
_symmetry_cell_setting triclinic
_symmetry_space_group_name_Hall '-P 1'
_symmetry_space_group_name_H-M 'P -1'
_atom_sites_solution_hydrogens geom
_atom_sites_solution_primary direct
_atom_sites_solution_secondary difmap
_cell_angle_alpha 98.303(2)
_cell_angle_beta 94.060(3)
_cell_angle_gamma 96.414(2)
_cell_formula_units_Z 2
_cell_length_a 8.2130(4)
_cell_length_b 9.9120(4)
_cell_length_c 11.5310(5)
_cell_measurement_reflns_used 13322
_cell_measurement_temperature 293(2)
_cell_measurement_theta_max 27.485
_cell_measurement_theta_min 0.998
_cell_volume 919.44(7)
_computing_cell_refinement 'HKL Scalepack (Otwinowski & Minor 1997)'
_computing_data_collection 'Collect (Nonius BV, 1997-2000)'
_computing_data_reduction 'HKL Denzo and Scalepack (Otwinowski & Minor 1997)'
_computing_molecular_graphics 'Ortep-3 for Windows (Farrugia, 1997)'
_computing_publication_material 'WinGX publication routines (Farrugia, 1999)'
_computing_structure_refinement 'SHELXL-97 (Sheldrick, 1997)'
_computing_structure_solution 'SHELXS-97 (Sheldrick, 1997)'
_diffrn_ambient_temperature 293(2)
_diffrn_detector_area_resol_mean 9
_diffrn_measured_fraction_theta_full 0.999
_diffrn_measured_fraction_theta_max 0.999
_diffrn_measurement_device '95mm CCD camera on \k-goniostat'
_diffrn_measurement_device_type KappaCCD
_diffrn_measurement_method '\f scans and \w scans winth \k offsets'
_diffrn_radiation_monochromator 'horizonally mounted graphite crystal'
_diffrn_radiation_probe x-ray
_diffrn_radiation_source 'fine-focus sealed tube'
_diffrn_radiation_type MoK\a
_diffrn_radiation_wavelength 0.71070
_diffrn_reflns_av_R_equivalents 0.0175
_diffrn_reflns_av_sigmaI/netI 0.0306
_diffrn_reflns_limit_h_max 9
_diffrn_reflns_limit_h_min 0
_diffrn_reflns_limit_k_max 11
_diffrn_reflns_limit_k_min -11
_diffrn_reflns_limit_l_max 13
_diffrn_reflns_limit_l_min -13
_diffrn_reflns_number 6152
_diffrn_reflns_theta_full 25.00
_diffrn_reflns_theta_max 25.00
_diffrn_reflns_theta_min 1.79
_diffrn_standards_decay_% 0
_exptl_absorpt_coefficient_mu 0.075
_exptl_absorpt_correction_type none
_exptl_crystal_colour Colourless
_exptl_crystal_density_diffrn 1.251
_exptl_crystal_density_method 'not measured'
_exptl_crystal_description Prism
_exptl_crystal_F_000 364
_exptl_crystal_size_max 0.250
_exptl_crystal_size_mid 0.115
_exptl_crystal_size_min 0.087
_refine_diff_density_max 0.253
_refine_diff_density_min -0.357
_refine_diff_density_rms 0.107
_refine_ls_extinction_method none
_refine_ls_goodness_of_fit_ref 1.113
_refine_ls_hydrogen_treatment mixed
_refine_ls_matrix_type full
_refine_ls_number_parameters 244
_refine_ls_number_reflns 3243
_refine_ls_number_restraints 0
_refine_ls_restrained_S_all 1.113
_refine_ls_R_factor_all 0.0671
_refine_ls_R_factor_gt 0.0471
_refine_ls_shift/su_max 0.001
_refine_ls_shift/su_mean 0.000
_refine_ls_structure_factor_coef Fsqd
_refine_ls_weighting_details 'calc w=1/[\s^2^(Fo^2^)+(0.0955P)^2^+0.0367P] where P=(Fo^2^+2Fc^2^)/3'
_refine_ls_weighting_scheme calc
_refine_ls_wR_factor_gt 0.1250
_refine_ls_wR_factor_ref 0.1548
_reflns_number_gt 2504
_reflns_number_total 3243
_reflns_threshold_expression >2sigma(I)
_cod_data_source_file b105878a.txt
_cod_data_source_block global
_cod_depositor_comments
;
The following automatic conversions were performed:
'_symmetry_cell_setting' value 'Triclinic' changed to 'triclinic'
according to '/home/saulius/struct/CIF-dictionaries/cif_core.dic'
dictionary named 'cif_core.dic' version 2.4.1 from 2010-06-29.

Automatic conversion script
Id: cif_fix_enum 1527 2010-12-29 10:47:43Z saulius 
;
_cod_original_sg_symbol_H-M P-1
_cod_database_code 7051209

loop_
_symmetry_equiv_pos_as_xyz
'x, y, z'
'-x, -y, -z'

loop_
_atom_site_label
_atom_site_type_symbol
_atom_site_fract_x
_atom_site_fract_y
_atom_site_fract_z
_atom_site_U_iso_or_equiv
_atom_site_adp_type
_atom_site_occupancy
_atom_site_symmetry_multiplicity
_atom_site_calc_flag
_atom_site_refinement_flags
_atom_site_disorder_assembly
_atom_site_disorder_group
O1 O 0.86041(14) 0.27159(11) -0.07083(9) 0.0504(3) Uani 1 1 d . . .
C1 C 0.9427(2) 0.20269(16) -0.15393(14) 0.0470(4) Uani 1 1 d . . .
C2 C 1.0843(2) 0.15332(17) -0.12135(15) 0.0500(4) Uani 1 1 d . . .
C3 C 1.1961(2) 0.07687(19) -0.18449(17) 0.0615(5) Uani 1 1 d . . .
H3 H 1.1860 0.0440 -0.2647 0.074 Uiso 1 1 calc R . .
C4 C 1.3202(3) 0.0613(2) -0.10482(19) 0.0696(6) Uani 1 1 d . . .
H4 H 1.4097 0.0150 -0.1230 0.083 Uiso 1 1 calc R . .
C5 C 1.2948(2) 0.1252(2) 0.00984(17) 0.0639(5) Uani 1 1 d . . .
H5 H 1.3644 0.1289 0.0777 0.077 Uiso 1 1 calc R . .
C6 C 1.1490(2) 0.18069(17) 0.00247(15) 0.0506(4) Uani 1 1 d . . .
C7 C 1.0584(2) 0.25405(16) 0.08688(14) 0.0471(4) Uani 1 1 d . . .
C8 C 0.9147(2) 0.29464(17) 0.04731(14) 0.0470(4) Uani 1 1 d . . .
C11 C 0.8539(2) 0.18849(16) -0.27122(14) 0.0479(4) Uani 1 1 d . . .
C12 C 0.9361(2) 0.1833(2) -0.37281(15) 0.0602(5) Uani 1 1 d . . .
H12 H 1.0504 0.1916 -0.3672 0.072 Uiso 1 1 calc R . .
C13 C 0.8490(3) 0.1660(2) -0.48229(16) 0.0678(5) Uani 1 1 d . . .
H13 H 0.9051 0.1629 -0.5497 0.081 Uiso 1 1 calc R . .
C14 C 0.6807(3) 0.15343(19) -0.49187(17) 0.0652(5) Uani 1 1 d . . .
H14 H 0.6226 0.1402 -0.5657 0.078 Uiso 1 1 calc R . .
C15 C 0.5976(3) 0.1604(2) -0.39191(17) 0.0637(5) Uani 1 1 d . . .
H15 H 0.4833 0.1530 -0.3984 0.076 Uiso 1 1 calc R . .
C16 C 0.6830(2) 0.17838(18) -0.28196(16) 0.0550(4) Uani 1 1 d . . .
H16 H 0.6260 0.1837 -0.2149 0.066 Uiso 1 1 calc R . .
C21 C 0.7956(2) 0.36743(16) 0.11420(14) 0.0464(4) Uani 1 1 d . . .
C22 C 0.7356(2) 0.48023(18) 0.07513(16) 0.0576(5) Uani 1 1 d . . .
H22 H 0.7713 0.5093 0.0070 0.069 Uiso 1 1 calc R . .
C23 C 0.6239(3) 0.5495(2) 0.13601(18) 0.0649(5) Uani 1 1 d . . .
H23 H 0.5860 0.6258 0.1097 0.078 Uiso 1 1 calc R . .
C24 C 0.5686(2) 0.5057(2) 0.23564(17) 0.0652(5) Uani 1 1 d . . .
H24 H 0.4927 0.5521 0.2766 0.078 Uiso 1 1 calc R . .
C25 C 0.6252(3) 0.3934(2) 0.27493(17) 0.0658(5) Uani 1 1 d . . .
H25 H 0.5871 0.3638 0.3422 0.079 Uiso 1 1 calc R . .
C26 C 0.7382(2) 0.32458(18) 0.21490(15) 0.0567(5) Uani 1 1 d . . .
H26 H 0.7762 0.2489 0.2421 0.068 Uiso 1 1 calc R . .
C31 C 1.1222(2) 0.28594(16) 0.21312(14) 0.0475(4) Uani 1 1 d . . .
C32 C 1.1347(2) 0.41748(18) 0.27574(16) 0.0573(5) Uani 1 1 d . . .
H32 H 1.1021 0.4886 0.2386 0.069 Uiso 1 1 calc R . .
C33 C 1.1953(3) 0.4441(2) 0.39268(18) 0.0685(6) Uani 1 1 d . . .
H33 H 1.2014 0.5326 0.4341 0.082 Uiso 1 1 calc R . .
C34 C 1.2466(3) 0.3404(2) 0.44818(18) 0.0694(6) Uani 1 1 d . . .
H34 H 1.2879 0.3587 0.5268 0.083 Uiso 1 1 calc R . .
C35 C 1.2364(3) 0.2096(2) 0.38693(17) 0.0650(5) Uani 1 1 d . . .
H35 H 1.2715 0.1394 0.4241 0.078 Uiso 1 1 calc R . .
C36 C 1.1746(2) 0.18246(18) 0.27093(15) 0.0546(4) Uani 1 1 d . . .
H36 H 1.1676 0.0935 0.2304 0.065 Uiso 1 1 calc R . .

loop_
_atom_site_aniso_label
_atom_site_aniso_U_11
_atom_site_aniso_U_22
_atom_site_aniso_U_33
_atom_site_aniso_U_23
_atom_site_aniso_U_13
_atom_site_aniso_U_12
O1 0.0506(7) 0.0590(7) 0.0435(6) 0.0058(5) 0.0014(5) 0.0188(5)
C1 0.0493(10) 0.0442(8) 0.0473(9) 0.0027(7) 0.0059(7) 0.0101(7)
C2 0.0477(10) 0.0486(9) 0.0530(10) 0.0022(7) 0.0014(7) 0.0118(7)
C3 0.0580(11) 0.0628(11) 0.0625(11) -0.0040(9) 0.0055(9) 0.0201(9)
C4 0.0575(12) 0.0716(12) 0.0819(14) 0.0023(10) 0.0057(10) 0.0305(10)
C5 0.0559(12) 0.0697(12) 0.0673(12) 0.0056(10) -0.0041(9) 0.0256(9)
C6 0.0475(10) 0.0495(9) 0.0552(10) 0.0058(7) -0.0001(8) 0.0127(7)
C7 0.0468(9) 0.0447(8) 0.0501(9) 0.0082(7) -0.0015(7) 0.0095(7)
C8 0.0509(10) 0.0475(8) 0.0429(9) 0.0061(7) 0.0004(7) 0.0111(7)
C11 0.0527(10) 0.0442(8) 0.0469(9) 0.0038(7) 0.0021(7) 0.0111(7)
C12 0.0571(11) 0.0697(11) 0.0544(11) 0.0076(9) 0.0071(9) 0.0114(9)
C13 0.0807(15) 0.0756(13) 0.0478(11) 0.0088(9) 0.0069(10) 0.0126(11)
C14 0.0809(15) 0.0610(11) 0.0509(11) 0.0069(8) -0.0095(10) 0.0089(10)
C15 0.0567(12) 0.0671(12) 0.0653(12) 0.0088(9) -0.0096(9) 0.0097(9)
C16 0.0529(11) 0.0600(10) 0.0533(10) 0.0084(8) 0.0029(8) 0.0130(8)
C21 0.0448(9) 0.0481(9) 0.0458(9) 0.0043(7) 0.0005(7) 0.0095(7)
C22 0.0616(12) 0.0597(10) 0.0564(10) 0.0138(8) 0.0083(9) 0.0202(9)
C23 0.0670(13) 0.0618(11) 0.0704(12) 0.0102(9) 0.0064(10) 0.0278(9)
C24 0.0556(12) 0.0718(12) 0.0671(12) -0.0041(10) 0.0101(9) 0.0188(9)
C25 0.0689(13) 0.0726(12) 0.0586(11) 0.0097(9) 0.0186(10) 0.0134(10)
C26 0.0623(12) 0.0567(10) 0.0551(10) 0.0130(8) 0.0097(9) 0.0156(8)
C31 0.0428(9) 0.0486(9) 0.0509(9) 0.0081(7) -0.0001(7) 0.0078(7)
C32 0.0613(12) 0.0499(9) 0.0593(11) 0.0066(8) -0.0017(9) 0.0079(8)
C33 0.0727(14) 0.0601(11) 0.0651(12) -0.0056(9) -0.0039(10) 0.0013(9)
C34 0.0665(13) 0.0834(14) 0.0530(11) 0.0068(10) -0.0099(9) 0.0004(10)
C35 0.0629(12) 0.0715(12) 0.0613(11) 0.0202(10) -0.0085(9) 0.0076(9)
C36 0.0549(11) 0.0508(9) 0.0572(10) 0.0102(8) -0.0053(8) 0.0071(8)

loop_
_atom_type_symbol
_atom_type_description
_atom_type_scat_dispersion_real
_atom_type_scat_dispersion_imag
_atom_type_scat_source
C C 0.0033 0.0016 'International Tables Vol C Tables 4.2.6.8 and 6.1.1.4'
H H 0.0000 0.0000 'International Tables Vol C Tables 4.2.6.8 and 6.1.1.4'
O O 0.0106 0.0060 'International Tables Vol C Tables 4.2.6.8 and 6.1.1.4'

loop_
_geom_angle_atom_site_label_1
_geom_angle_atom_site_label_2
_geom_angle_atom_site_label_3
_geom_angle
_geom_angle_site_symmetry_1
_geom_angle_site_symmetry_3
_geom_angle_publ_flag
C1 O1 C8 122.62(12) . . ?
O1 C1 C2 119.69(15) . . ?
O1 C1 C11 111.01(13) . . ?
C2 C1 C11 129.24(15) . . ?
C1 C2 C3 133.57(16) . . ?
C1 C2 C6 119.13(15) . . ?
C3 C2 C6 107.29(15) . . ?
C4 C3 C2 106.85(17) . . ?
C4 C3 H3 126.6 . . ?
C2 C3 H3 126.6 . . ?
C3 C4 C5 111.00(17) . . ?
C3 C4 H4 124.5 . . ?
C5 C4 H4 124.5 . . ?
C6 C5 C4 107.78(17) . . ?
C6 C5 H5 126.1 . . ?
C4 C5 H5 126.1 . . ?
C5 C6 C7 133.75(16) . . ?
C5 C6 C2 107.06(15) . . ?
C7 C6 C2 119.20(14) . . ?
C8 C7 C6 117.71(15) . . ?
C8 C7 C31 121.69(15) . . ?
C6 C7 C31 120.60(14) . . ?
C7 C8 O1 121.54(15) . . ?
C7 C8 C21 129.22(15) . . ?
O1 C8 C21 109.23(13) . . ?
C12 C11 C16 118.60(16) . . ?
C12 C11 C1 121.76(16) . . ?
C16 C11 C1 119.64(15) . . ?
C13 C12 C11 120.46(19) . . ?
C13 C12 H12 119.8 . . ?
C11 C12 H12 119.8 . . ?
C14 C13 C12 120.39(19) . . ?
C14 C13 H13 119.8 . . ?
C12 C13 H13 119.8 . . ?
C13 C14 C15 119.83(18) . . ?
C13 C14 H14 120.1 . . ?
C15 C14 H14 120.1 . . ?
C14 C15 C16 120.42(19) . . ?
C14 C15 H15 119.8 . . ?
C16 C15 H15 119.8 . . ?
C15 C16 C11 120.28(17) . . ?
C15 C16 H16 119.9 . . ?
C11 C16 H16 119.9 . . ?
C26 C21 C22 118.46(16) . . ?
C26 C21 C8 121.66(14) . . ?
C22 C21 C8 119.87(15) . . ?
C23 C22 C21 120.87(17) . . ?
C23 C22 H22 119.6 . . ?
C21 C22 H22 119.6 . . ?
C24 C23 C22 119.85(17) . . ?
C24 C23 H23 120.1 . . ?
C22 C23 H23 120.1 . . ?
C23 C24 C25 120.12(18) . . ?
C23 C24 H24 119.9 . . ?
C25 C24 H24 119.9 . . ?
C24 C25 C26 120.22(18) . . ?
C24 C25 H25 119.9 . . ?
C26 C25 H25 119.9 . . ?
C25 C26 C21 120.47(16) . . ?
C25 C26 H26 119.8 . . ?
C21 C26 H26 119.8 . . ?
C32 C31 C36 118.10(15) . . ?
C32 C31 C7 122.00(14) . . ?
C36 C31 C7 119.89(15) . . ?
C33 C32 C31 120.70(17) . . ?
C33 C32 H32 119.7 . . ?
C31 C32 H32 119.7 . . ?
C34 C33 C32 120.29(18) . . ?
C34 C33 H33 119.9 . . ?
C32 C33 H33 119.9 . . ?
C35 C34 C33 119.69(18) . . ?
C35 C34 H34 120.2 . . ?
C33 C34 H34 120.2 . . ?
C34 C35 C36 120.16(18) . . ?
C34 C35 H35 119.9 . . ?
C36 C35 H35 119.9 . . ?
C35 C36 C31 121.05(17) . . ?
C35 C36 H36 119.5 . . ?
C31 C36 H36 119.5 . . ?

loop_
_geom_bond_atom_site_label_1
_geom_bond_atom_site_label_2
_geom_bond_distance
_geom_bond_site_symmetry_2
_geom_bond_publ_flag
O1 C1 1.3591(19) . ?
O1 C8 1.3813(18) . ?
C1 C2 1.361(2) . ?
C1 C11 1.471(2) . ?
C2 C3 1.428(2) . ?
C2 C6 1.464(2) . ?
C3 C4 1.360(3) . ?
C3 H3 0.9300 . ?
C4 C5 1.421(3) . ?
C4 H4 0.9300 . ?
C5 C6 1.375(2) . ?
C5 H5 0.9300 . ?
C6 C7 1.431(2) . ?
C7 C8 1.359(2) . ?
C7 C31 1.488(2) . ?
C8 C21 1.475(2) . ?
C11 C12 1.390(2) . ?
C11 C16 1.392(3) . ?
C12 C13 1.385(3) . ?
C12 H12 0.9300 . ?
C13 C14 1.369(3) . ?
C13 H13 0.9300 . ?
C14 C15 1.378(3) . ?
C14 H14 0.9300 . ?
C15 C16 1.383(2) . ?
C15 H15 0.9300 . ?
C16 H16 0.9300 . ?
C21 C26 1.388(2) . ?
C21 C22 1.391(2) . ?
C22 C23 1.378(3) . ?
C22 H22 0.9300 . ?
C23 C24 1.374(3) . ?
C23 H23 0.9300 . ?
C24 C25 1.375(3) . ?
C24 H24 0.9300 . ?
C25 C26 1.379(2) . ?
C25 H25 0.9300 . ?
C26 H26 0.9300 . ?
C31 C32 1.385(2) . ?
C31 C36 1.392(2) . ?
C32 C33 1.381(3) . ?
C32 H32 0.9300 . ?
C33 C34 1.376(3) . ?
C33 H33 0.9300 . ?
C34 C35 1.374(3) . ?
C34 H34 0.9300 . ?
C35 C36 1.374(2) . ?
C35 H35 0.9300 . ?
C36 H36 0.9300 . ?

loop_
_geom_torsion_atom_site_label_1
_geom_torsion_atom_site_label_2
_geom_torsion_atom_site_label_3
_geom_torsion_atom_site_label_4
_geom_torsion
_geom_torsion_site_symmetry_1
_geom_torsion_site_symmetry_2
_geom_torsion_site_symmetry_3
_geom_torsion_site_symmetry_4
_geom_torsion_publ_flag
C8 O1 C1 C2 0.1(2) . . . . ?
C8 O1 C1 C11 177.73(13) . . . . ?
O1 C1 C2 C3 178.88(18) . . . . ?
C11 C1 C2 C3 1.8(3) . . . . ?
O1 C1 C2 C6 -2.6(2) . . . . ?
C11 C1 C2 C6 -179.69(16) . . . . ?
C1 C2 C3 C4 177.8(2) . . . . ?
C6 C2 C3 C4 -0.9(2) . . . . ?
C2 C3 C4 C5 -0.1(2) . . . . ?
C3 C4 C5 C6 1.0(3) . . . . ?
C4 C5 C6 C7 178.74(19) . . . . ?
C4 C5 C6 C2 -1.5(2) . . . . ?
C1 C2 C6 C5 -177.38(17) . . . . ?
C3 C2 C6 C5 1.5(2) . . . . ?
C1 C2 C6 C7 2.4(2) . . . . ?
C3 C2 C6 C7 -178.71(15) . . . . ?
C5 C6 C7 C8 179.98(19) . . . . ?
C2 C6 C7 C8 0.3(2) . . . . ?
C5 C6 C7 C31 0.9(3) . . . . ?
C2 C6 C7 C31 -178.84(14) . . . . ?
C6 C7 C8 O1 -2.8(2) . . . . ?
C31 C7 C8 O1 176.34(14) . . . . ?
C6 C7 C8 C21 178.15(15) . . . . ?
C31 C7 C8 C21 -2.8(3) . . . . ?
C1 O1 C8 C7 2.7(2) . . . . ?
C1 O1 C8 C21 -178.03(13) . . . . ?
O1 C1 C11 C12 149.45(16) . . . . ?
C2 C1 C11 C12 -33.2(3) . . . . ?
O1 C1 C11 C16 -31.3(2) . . . . ?
C2 C1 C11 C16 146.05(18) . . . . ?
C16 C11 C12 C13 -1.1(3) . . . . ?
C1 C11 C12 C13 178.16(16) . . . . ?
C11 C12 C13 C14 -0.1(3) . . . . ?
C12 C13 C14 C15 1.1(3) . . . . ?
C13 C14 C15 C16 -0.8(3) . . . . ?
C14 C15 C16 C11 -0.5(3) . . . . ?
C12 C11 C16 C15 1.5(3) . . . . ?
C1 C11 C16 C15 -177.85(15) . . . . ?
C7 C8 C21 C26 -48.9(3) . . . . ?
O1 C8 C21 C26 131.96(16) . . . . ?
C7 C8 C21 C22 132.6(2) . . . . ?
O1 C8 C21 C22 -46.6(2) . . . . ?
C26 C21 C22 C23 1.2(3) . . . . ?
C8 C21 C22 C23 179.80(17) . . . . ?
C21 C22 C23 C24 -1.1(3) . . . . ?
C22 C23 C24 C25 0.4(3) . . . . ?
C23 C24 C25 C26 0.3(3) . . . . ?
C24 C25 C26 C21 -0.2(3) . . . . ?
C22 C21 C26 C25 -0.5(3) . . . . ?
C8 C21 C26 C25 -179.13(17) . . . . ?
C8 C7 C31 C32 -50.1(2) . . . . ?
C6 C7 C31 C32 129.02(18) . . . . ?
C8 C7 C31 C36 131.29(18) . . . . ?
C6 C7 C31 C36 -49.6(2) . . . . ?
C36 C31 C32 C33 -1.0(3) . . . . ?
C7 C31 C32 C33 -179.64(17) . . . . ?
C31 C32 C33 C34 1.1(3) . . . . ?
C32 C33 C34 C35 -0.4(3) . . . . ?
C33 C34 C35 C36 -0.3(3) . . . . ?
C34 C35 C36 C31 0.4(3) . . . . ?
C32 C31 C36 C35 0.2(3) . . . . ?
C7 C31 C36 C35 178.94(17) . . . . ?

loop_
_cod_related_entry_id
_cod_related_entry_database
_cod_related_entry_code
1 ChemSpider 9385233
